data_7133669
loop_
_publ_author_name
'Singh, Sandhya'
'Dinesh, Shruthi'
'Yadav, Archana'
'Raje, Sakthi'
'Butcher, Ray J.'
'Sundararajan, Mahesh'
'Angamuthu, Raja'

_publ_section_title
;
 Direct observation of arene&#x22ef;sulphur dioxide interaction: role of
 metal ions in electronic modulation for binding and activation.
;
_journal_issue 79
_journal_name_full 'Chemical communications (Cambridge, England)'
_journal_page_first 11104
_journal_page_last 11107
_journal_paper_doi 10.1039/d4cc02329c
_journal_volume 60
_journal_year 2024
_chemical_formula_moiety 'C42 H28 N2 Ni S2, 2(O2 S)'
_chemical_formula_sum 'C42 H28 N2 Ni O4 S4'
_chemical_formula_weight 811.61
_space_group_crystal_system monoclinic
_space_group_IT_number 14
_space_group_name_Hall '-P 2yn'
_space_group_name_H-M_alt 'P 1 21/n 1'
_atom_sites_solution_hydrogens geom
_atom_sites_solution_primary dual
_atom_sites_solution_secondary difmap
_audit_creation_method SHELXL-2019/3
_audit_update_record
;
2024-08-26 deposited with the CCDC.	2024-09-03 downloaded from the CCDC.
;
_cell_angle_alpha 90
_cell_angle_beta 100.2670(10)
_cell_angle_gamma 90
_cell_formula_units_Z 4
_cell_length_a 11.0523(3)
_cell_length_b 19.6399(6)
_cell_length_c 16.1066(5)
_cell_measurement_reflns_used 9947
_cell_measurement_temperature 100(2)
_cell_measurement_theta_max 76.0330
_cell_measurement_theta_min 5.5200
_cell_volume 3440.21(18)
_computing_cell_refinement 'CrysAlisPro 1.171.42.94a (Rigaku OD, 2023)'
_computing_data_collection 'CrysAlisPro 1.171.42.94a (Rigaku OD, 2023)'
_computing_data_reduction 'CrysAlisPro 1.171.42.94a (Rigaku OD, 2023)'
_computing_molecular_graphics SHELXTL
_computing_publication_material SHELXTL
_computing_structure_refinement 'SHELXL-2019/2 (Sheldrick, 2019)'
_computing_structure_solution 'SHELXT 2014/5 (Sheldrick, 2014)'
_diffrn_ambient_temperature 100(2)
_diffrn_detector_area_resol_mean 10.0000
_diffrn_measured_fraction_theta_full 0.998
_diffrn_measured_fraction_theta_max 0.998
_diffrn_measurement_device_type 'XtaLAB Synergy, Dualflex, HyPix'
_diffrn_measurement_method '\w scans'
_diffrn_radiation_type MoK\a
_diffrn_radiation_wavelength 0.71073
_diffrn_reflns_av_R_equivalents 0.0527
_diffrn_reflns_av_unetI/netI 0.0356
_diffrn_reflns_Laue_measured_fraction_full 0.998
_diffrn_reflns_Laue_measured_fraction_max 0.998
_diffrn_reflns_limit_h_max 14
_diffrn_reflns_limit_h_min -14
_diffrn_reflns_limit_k_max 26
_diffrn_reflns_limit_k_min -26
_diffrn_reflns_limit_l_max 21
_diffrn_reflns_limit_l_min -21
_diffrn_reflns_number 54742
_diffrn_reflns_point_group_measured_fraction_full 0.998
_diffrn_reflns_point_group_measured_fraction_max 0.998
_diffrn_reflns_theta_full 25.242
_diffrn_reflns_theta_max 28.323
_diffrn_reflns_theta_min 2.933
_diffrn_source 'micro-focus sealed X-ray tube'
_exptl_absorpt_coefficient_mu 0.857
_exptl_absorpt_correction_T_max 1.00000
_exptl_absorpt_correction_T_min 0.73217
_exptl_absorpt_correction_type multi-scan
_exptl_absorpt_process_details
;
The symmetry employed for this shelxl refinement is uniquely defined
by the following loop, which should always be used as a source of
symmetry information in preference to the above space-group names.
They are only intended as comments.
;
_exptl_crystal_colour 'dark brown'
_exptl_crystal_density_diffrn 1.567
_exptl_crystal_description 'rectangular plate'
_exptl_crystal_F_000 1672
_exptl_crystal_size_max 0.260
_exptl_crystal_size_mid 0.240
_exptl_crystal_size_min 0.220
_refine_diff_density_max 0.679
_refine_diff_density_min -0.530
_refine_diff_density_rms 0.076
_refine_ls_extinction_method none
_refine_ls_goodness_of_fit_ref 1.054
_refine_ls_hydrogen_treatment constr
_refine_ls_matrix_type full
_refine_ls_number_parameters 478
_refine_ls_number_reflns 8564
_refine_ls_number_restraints 0
_refine_ls_restrained_S_all 1.054
_refine_ls_R_factor_all 0.0529
_refine_ls_R_factor_gt 0.0365
_refine_ls_shift/su_max 0.001
_refine_ls_shift/su_mean 0.000
_refine_ls_structure_factor_coef Fsqd
_refine_ls_weighting_details 'w=1/[\s^2^(Fo^2^)+(0.0178P)^2^+5.0447P] where P=(Fo^2^+2Fc^2^)/3'
_refine_ls_weighting_scheme calc
_refine_ls_wR_factor_gt 0.0726
_refine_ls_wR_factor_ref 0.0827
_reflns_Friedel_coverage 0.000
_reflns_number_gt 6987
_reflns_number_total 8564
_reflns_threshold_expression 'I > 2\s(I)'
_cod_data_source_file d4cc02329c2.cif
_cod_data_source_block 2
_cod_depositor_comments 'Adding full bibliography for 7133667--7133670.cif.'
_cod_original_cell_volume 3440.22(18)
_cod_original_sg_symbol_H-M 'P 21/n'
_cod_database_code 7133669
_shelx_shelxl_version_number 2019/3
_shelx_space_group_comment
;
The symmetry employed for this shelxl refinement is uniquely defined
by the following loop, which should always be used as a source of
symmetry information in preference to the above space-group names.
They are only intended as comments.
;
_shelx_estimated_absorpt_t_min 0.808
_shelx_estimated_absorpt_t_max 0.834

loop_
_space_group_symop_operation_xyz
'x, y, z'
'-x+1/2, y+1/2, -z+1/2'
'-x, -y, -z'
'x-1/2, -y-1/2, z-1/2'

loop_
_atom_site_label
_atom_site_type_symbol
_atom_site_fract_x
_atom_site_fract_y
_atom_site_fract_z
_atom_site_U_iso_or_equiv
_atom_site_adp_type
_atom_site_occupancy
_atom_site_site_symmetry_order
_atom_site_calc_flag
_atom_site_refinement_flags_posn
_atom_site_refinement_flags_adp
_atom_site_refinement_flags_occupancy
_atom_site_disorder_assembly
_atom_site_disorder_group
Ni1 Ni 0.54405(2) 0.62935(2) 0.23481(2) 0.01170(6) Uani 1 1 d . . . . .
S1 S 0.52737(5) 0.60680(3) 0.10077(3) 0.01458(10) Uani 1 1 d . . . . .
S2 S 0.73752(5) 0.65829(3) 0.24978(3) 0.01552(11) Uani 1 1 d . . . . .
S3 S 0.89446(5) 0.55631(3) 0.26779(4) 0.02263(12) Uani 1 1 d . . . . .
S4 S 0.54843(6) 0.28876(3) 0.31162(4) 0.02930(14) Uani 1 1 d . . . . .
N1 N 0.36926(15) 0.63399(9) 0.21659(10) 0.0125(3) Uani 1 1 d . . . . .
N2 N 0.56646(15) 0.62396(8) 0.35580(10) 0.0120(3) Uani 1 1 d . . . . .
O2 O 1.00020(16) 0.59083(10) 0.31378(12) 0.0359(4) Uani 1 1 d . . . . .
O1 O 0.89378(18) 0.54620(10) 0.17942(11) 0.0381(5) Uani 1 1 d . . . . .
O3 O 0.4470(2) 0.25369(12) 0.33263(15) 0.0588(7) Uani 1 1 d . . . . .
C17 C 0.3057(2) 0.80490(11) 0.51519(13) 0.0205(5) Uani 1 1 d . . . . .
H17 H 0.337804 0.839384 0.554354 0.025 Uiso 1 1 calc R U . . .
O4 O 0.5989(2) 0.34110(11) 0.36552(15) 0.0660(8) Uani 1 1 d . . . . .
C14 C 0.49965(19) 0.82824(11) 0.34924(13) 0.0173(4) Uani 1 1 d . . . . .
C4 C 0.1412(2) 0.52008(11) 0.08351(13) 0.0190(4) Uani 1 1 d . . . . .
H4 H 0.061136 0.501732 0.080971 0.023 Uiso 1 1 calc R U . . .
C11 C 0.5743(2) 0.82300(11) 0.19204(14) 0.0203(4) Uani 1 1 d . . . . .
H11 H 0.598212 0.822654 0.138238 0.024 Uiso 1 1 calc R U . . .
C16 C 0.3595(2) 0.79422(11) 0.44171(13) 0.0167(4) Uani 1 1 d . . . . .
C15 C 0.4551(2) 0.83460(11) 0.42436(13) 0.0189(4) Uani 1 1 d . . . . .
H15 H 0.490844 0.867371 0.464766 0.023 Uiso 1 1 calc R U . . .
C2 C 0.3262(2) 0.53002(11) 0.02408(12) 0.0177(4) Uani 1 1 d . . . . .
H2 H 0.371267 0.518853 -0.019092 0.021 Uiso 1 1 calc R U . . .
C9 C 0.44957(18) 0.77708(10) 0.28855(12) 0.0149(4) Uani 1 1 d . . . . .
C29 C 0.43561(19) 0.52469(11) 0.36940(12) 0.0150(4) Uani 1 1 d . . . . .
C3 C 0.2084(2) 0.50417(11) 0.02111(13) 0.0198(4) Uani 1 1 d . . . . .
H3 H 0.173516 0.475278 -0.024173 0.024 Uiso 1 1 calc R U . . .
C6 C 0.30839(18) 0.58870(10) 0.15213(12) 0.0130(4) Uani 1 1 d . . . . .
C32 C 0.2321(2) 0.53020(13) 0.53202(15) 0.0266(5) Uani 1 1 d . . . . .
H32 H 0.223380 0.555309 0.581014 0.032 Uiso 1 1 calc R U . . .
C1 C 0.37840(19) 0.57243(10) 0.09054(12) 0.0141(4) Uani 1 1 d . . . . .
C27 C 0.65547(18) 0.67155(10) 0.39803(12) 0.0141(4) Uani 1 1 d . . . . .
C31 C 0.3212(2) 0.54822(12) 0.48721(14) 0.0212(5) Uani 1 1 d . . . . .
H31 H 0.372326 0.586318 0.504868 0.025 Uiso 1 1 calc R U . . .
C35 C 0.2539(2) 0.45643(12) 0.38638(14) 0.0215(5) Uani 1 1 d . . . . .
C7 C 0.30599(19) 0.67780(11) 0.25004(12) 0.0148(4) Uani 1 1 d . . . . .
H7 H 0.218923 0.675168 0.235860 0.018 Uiso 1 1 calc R U . . .
C30 C 0.33872(19) 0.51075(11) 0.41439(13) 0.0173(4) Uani 1 1 d . . . . .
C21 C 0.31027(19) 0.74119(10) 0.38346(12) 0.0150(4) Uani 1 1 d . . . . .
C20 C 0.21201(19) 0.70033(11) 0.40304(13) 0.0183(4) Uani 1 1 d . . . . .
H20 H 0.180837 0.663723 0.366926 0.022 Uiso 1 1 calc R U . . .
C26 C 0.6513(2) 0.69899(11) 0.47715(13) 0.0174(4) Uani 1 1 d . . . . .
H26 H 0.587008 0.687023 0.506460 0.021 Uiso 1 1 calc R U . . .
C13 C 0.5924(2) 0.87302(12) 0.32963(14) 0.0226(5) Uani 1 1 d . . . . .
H13 H 0.629351 0.905098 0.370574 0.027 Uiso 1 1 calc R U . . .
C22 C 0.74738(19) 0.69012(11) 0.35328(13) 0.0161(4) Uani 1 1 d . . . . .
C24 C 0.8381(2) 0.76052(12) 0.47053(14) 0.0241(5) Uani 1 1 d . . . . .
H24 H 0.901830 0.790180 0.496233 0.029 Uiso 1 1 calc R U . . .
C10 C 0.48832(19) 0.77772(11) 0.20851(13) 0.0175(4) Uani 1 1 d . . . . .
H10 H 0.453636 0.746133 0.166227 0.021 Uiso 1 1 calc R U . . .
C12 C 0.6287(2) 0.87053(12) 0.25346(15) 0.0238(5) Uani 1 1 d . . . . .
H12 H 0.690549 0.900685 0.241446 0.029 Uiso 1 1 calc R U . . .
C25 C 0.7428(2) 0.74420(12) 0.51250(14) 0.0219(5) Uani 1 1 d . . . . .
H25 H 0.740080 0.764106 0.565892 0.026 Uiso 1 1 calc R U . . .
C41 C 0.55819(19) 0.48513(10) 0.26160(13) 0.0164(4) Uani 1 1 d . . . . .
H41 H 0.624400 0.514343 0.284223 0.020 Uiso 1 1 calc R U . . .
C23 C 0.8409(2) 0.73365(12) 0.39089(14) 0.0219(5) Uani 1 1 d . . . . .
H23 H 0.906296 0.744936 0.362290 0.026 Uiso 1 1 calc R U . . .
C28 C 0.52147(18) 0.57930(10) 0.40081(12) 0.0140(4) Uani 1 1 d . . . . .
H28 H 0.546752 0.582262 0.460247 0.017 Uiso 1 1 calc R U . . .
C42 C 0.45152(19) 0.48279(10) 0.30043(12) 0.0152(4) Uani 1 1 d . . . . .
C34 C 0.1617(2) 0.43975(13) 0.43512(16) 0.0289(5) Uani 1 1 d . . . . .
H34 H 0.105890 0.403656 0.417190 0.035 Uiso 1 1 calc R U . . .
C18 C 0.2098(2) 0.76655(12) 0.52969(14) 0.0234(5) Uani 1 1 d . . . . .
H18 H 0.173741 0.775195 0.577969 0.028 Uiso 1 1 calc R U . . .
C8 C 0.35932(18) 0.73175(10) 0.30880(12) 0.0145(4) Uani 1 1 d . . . . .
C5 C 0.19086(19) 0.56283(11) 0.14983(13) 0.0170(4) Uani 1 1 d . . . . .
H5 H 0.145265 0.574087 0.192654 0.020 Uiso 1 1 calc R U . . .
C19 C 0.1628(2) 0.71354(12) 0.47318(14) 0.0212(5) Uani 1 1 d . . . . .
H19 H 0.095851 0.686813 0.484397 0.025 Uiso 1 1 calc R U . . .
C37 C 0.3601(2) 0.43235(11) 0.26992(14) 0.0205(5) Uani 1 1 d . . . . .
C33 C 0.1525(2) 0.47451(14) 0.50631(16) 0.0298(6) Uani 1 1 d . . . . .
H33 H 0.092755 0.461598 0.539056 0.036 Uiso 1 1 calc R U . . .
C36 C 0.2644(2) 0.42066(12) 0.31354(15) 0.0244(5) Uani 1 1 d . . . . .
H36 H 0.204363 0.387245 0.292966 0.029 Uiso 1 1 calc R U . . .
C39 C 0.4705(2) 0.40130(12) 0.15791(14) 0.0266(5) Uani 1 1 d . . . . .
H39 H 0.475045 0.376536 0.107897 0.032 Uiso 1 1 calc R U . . .
C38 C 0.3716(2) 0.39393(12) 0.19666(14) 0.0254(5) Uani 1 1 d . . . . .
H38 H 0.308734 0.362508 0.174422 0.030 Uiso 1 1 calc R U . . .
C40 C 0.5667(2) 0.44616(11) 0.19261(13) 0.0219(5) Uani 1 1 d . . . . .
H40 H 0.638130 0.449185 0.167570 0.026 Uiso 1 1 calc R U . . .

loop_
_atom_site_aniso_label
_atom_site_aniso_U_11
_atom_site_aniso_U_22
_atom_site_aniso_U_33
_atom_site_aniso_U_23
_atom_site_aniso_U_13
_atom_site_aniso_U_12
Ni1 0.01092(12) 0.01395(13) 0.00998(11) -0.00095(10) 0.00122(9) -0.00002(10)
S1 0.0155(2) 0.0172(2) 0.0113(2) -0.00062(19) 0.00324(17) -0.00019(19)
S2 0.0132(2) 0.0191(3) 0.0143(2) -0.0003(2) 0.00248(18) -0.00148(19)
S3 0.0206(3) 0.0233(3) 0.0244(3) -0.0021(2) 0.0052(2) -0.0005(2)
S4 0.0334(3) 0.0233(3) 0.0322(3) 0.0008(3) 0.0086(3) 0.0042(3)
N1 0.0132(8) 0.0139(8) 0.0100(7) 0.0002(7) 0.0011(6) -0.0007(6)
N2 0.0108(8) 0.0115(8) 0.0133(8) -0.0025(6) 0.0006(6) 0.0011(6)
O2 0.0192(9) 0.0461(12) 0.0393(10) -0.0118(9) -0.0031(7) 0.0039(8)
O1 0.0395(11) 0.0468(12) 0.0279(9) -0.0145(9) 0.0060(8) 0.0101(9)
O3 0.0465(13) 0.0567(15) 0.0653(15) 0.0225(12) -0.0111(11) -0.0217(11)
C17 0.0290(12) 0.0166(11) 0.0157(10) -0.0020(8) 0.0029(8) 0.0073(9)
O4 0.0827(18) 0.0256(11) 0.0676(15) 0.0074(11) -0.0467(13) -0.0072(11)
C14 0.0183(10) 0.0143(10) 0.0181(10) -0.0011(8) -0.0004(8) 0.0019(8)
C4 0.0161(10) 0.0180(11) 0.0205(10) -0.0017(9) -0.0030(8) -0.0018(8)
C11 0.0224(11) 0.0190(11) 0.0205(10) 0.0015(9) 0.0063(8) 0.0025(9)
C16 0.0217(11) 0.0136(10) 0.0137(9) -0.0026(8) 0.0001(8) 0.0056(8)
C15 0.0229(11) 0.0145(10) 0.0168(10) -0.0031(8) -0.0028(8) 0.0010(8)
C2 0.0225(11) 0.0186(11) 0.0111(9) -0.0013(8) 0.0005(8) 0.0033(8)
C9 0.0146(10) 0.0137(10) 0.0151(9) 0.0003(8) -0.0012(7) 0.0035(8)
C29 0.0160(10) 0.0136(10) 0.0142(9) 0.0026(8) -0.0011(7) -0.0009(8)
C3 0.0246(11) 0.0158(10) 0.0161(10) -0.0047(8) -0.0041(8) -0.0004(8)
C6 0.0149(9) 0.0116(9) 0.0112(8) -0.0006(7) -0.0009(7) 0.0015(7)
C32 0.0240(12) 0.0331(14) 0.0241(11) 0.0091(10) 0.0080(9) 0.0091(10)
C1 0.0178(10) 0.0127(10) 0.0117(9) 0.0010(8) 0.0019(7) 0.0018(8)
C27 0.0143(9) 0.0115(9) 0.0148(9) -0.0005(8) -0.0023(7) 0.0009(7)
C31 0.0215(11) 0.0214(11) 0.0211(10) 0.0058(9) 0.0047(8) 0.0034(9)
C35 0.0166(10) 0.0194(11) 0.0268(11) 0.0080(9) -0.0011(8) 0.0004(8)
C7 0.0142(10) 0.0158(10) 0.0141(9) -0.0008(8) 0.0019(7) 0.0010(8)
C30 0.0163(10) 0.0163(10) 0.0187(10) 0.0070(8) 0.0018(8) 0.0039(8)
C21 0.0166(10) 0.0134(10) 0.0148(9) -0.0002(8) 0.0016(7) 0.0049(8)
C20 0.0176(10) 0.0183(11) 0.0182(10) -0.0027(8) 0.0011(8) 0.0025(8)
C26 0.0198(10) 0.0169(10) 0.0149(9) -0.0007(8) 0.0016(8) 0.0005(8)
C13 0.0246(11) 0.0182(11) 0.0233(11) -0.0035(9) -0.0001(9) -0.0043(9)
C22 0.0158(10) 0.0153(10) 0.0155(9) -0.0015(8) -0.0019(7) 0.0012(8)
C24 0.0223(11) 0.0238(12) 0.0229(11) -0.0035(9) -0.0047(9) -0.0073(9)
C10 0.0202(10) 0.0148(10) 0.0171(10) -0.0003(8) 0.0025(8) 0.0037(8)
C12 0.0236(11) 0.0184(11) 0.0300(12) 0.0022(10) 0.0066(9) -0.0033(9)
C25 0.0266(12) 0.0205(11) 0.0162(10) -0.0053(9) -0.0025(8) -0.0015(9)
C41 0.0205(10) 0.0116(10) 0.0163(9) 0.0019(8) 0.0010(8) 0.0031(8)
C23 0.0186(11) 0.0225(12) 0.0236(11) 0.0004(9) 0.0010(8) -0.0054(9)
C28 0.0152(10) 0.0147(10) 0.0122(9) 0.0001(8) 0.0023(7) 0.0030(8)
C42 0.0187(10) 0.0116(10) 0.0139(9) 0.0021(8) -0.0008(7) 0.0017(8)
C34 0.0184(11) 0.0293(13) 0.0380(14) 0.0127(11) 0.0026(10) -0.0040(10)
C18 0.0302(12) 0.0255(12) 0.0157(10) 0.0010(9) 0.0075(9) 0.0089(10)
C8 0.0141(9) 0.0135(10) 0.0146(9) -0.0011(8) -0.0007(7) 0.0037(7)
C5 0.0162(10) 0.0172(10) 0.0171(9) -0.0014(8) 0.0018(8) 0.0006(8)
C19 0.0191(11) 0.0248(12) 0.0204(10) 0.0022(9) 0.0055(8) 0.0035(9)
C37 0.0229(11) 0.0141(10) 0.0214(10) 0.0024(9) -0.0043(8) 0.0000(8)
C33 0.0177(11) 0.0369(14) 0.0366(13) 0.0175(12) 0.0099(10) 0.0046(10)
C36 0.0200(11) 0.0198(11) 0.0298(12) 0.0031(10) -0.0054(9) -0.0052(9)
C39 0.0414(14) 0.0182(11) 0.0169(10) -0.0042(9) -0.0035(9) 0.0087(10)
C38 0.0334(13) 0.0155(11) 0.0223(11) -0.0016(9) -0.0083(9) -0.0013(9)
C40 0.0294(12) 0.0188(11) 0.0170(10) 0.0018(9) 0.0031(9) 0.0088(9)

loop_
_atom_type_symbol
_atom_type_description
_atom_type_scat_dispersion_real
_atom_type_scat_dispersion_imag
_atom_type_scat_source
C C 0.0033 0.0016 'International Tables Vol C Tables 4.2.6.8 and 6.1.1.4'
H H 0.0000 0.0000 'International Tables Vol C Tables 4.2.6.8 and 6.1.1.4'
N N 0.0061 0.0033 'International Tables Vol C Tables 4.2.6.8 and 6.1.1.4'
Ni Ni 0.3393 1.1124 'International Tables Vol C Tables 4.2.6.8 and 6.1.1.4'
O O 0.0106 0.0060 'International Tables Vol C Tables 4.2.6.8 and 6.1.1.4'
S S 0.1246 0.1234 'International Tables Vol C Tables 4.2.6.8 and 6.1.1.4'

loop_
_geom_angle_atom_site_label_1
_geom_angle_atom_site_label_2
_geom_angle_atom_site_label_3
_geom_angle
_geom_angle_site_symmetry_1
_geom_angle_site_symmetry_3
_geom_angle_publ_flag
N1 Ni1 N2 95.89(7) . . ?
N1 Ni1 S1 87.29(5) . . ?
N2 Ni1 S1 164.93(5) . . ?
N1 Ni1 S2 162.03(5) . . ?
N2 Ni1 S2 87.46(5) . . ?
S1 Ni1 S2 94.05(2) . . ?
C1 S1 Ni1 94.78(7) . . ?
C22 S2 Ni1 95.22(7) . . ?
C22 S2 S3 103.70(7) . . ?
Ni1 S2 S3 115.29(3) . . ?
O1 S3 O2 115.87(12) . . ?
O1 S3 S2 96.27(8) . . ?
O2 S3 S2 99.05(8) . . ?
O4 S4 O3 117.25(17) . . ?
C7 N1 C6 119.76(17) . . ?
C7 N1 Ni1 125.45(14) . . ?
C6 N1 Ni1 114.36(13) . . ?
C28 N2 C27 118.38(17) . . ?
C28 N2 Ni1 127.79(14) . . ?
C27 N2 Ni1 113.42(13) . . ?
C18 C17 C16 120.9(2) . . ?
C18 C17 H17 119.5 . . ?
C16 C17 H17 119.5 . . ?
C15 C14 C13 121.1(2) . . ?
C15 C14 C9 120.0(2) . . ?
C13 C14 C9 118.89(19) . . ?
C3 C4 C5 120.2(2) . . ?
C3 C4 H4 119.9 . . ?
C5 C4 H4 119.9 . . ?
C10 C11 C12 121.3(2) . . ?
C10 C11 H11 119.4 . . ?
C12 C11 H11 119.4 . . ?
C15 C16 C17 121.7(2) . . ?
C15 C16 C21 119.60(19) . . ?
C17 C16 C21 118.7(2) . . ?
C16 C15 C14 121.60(19) . . ?
C16 C15 H15 119.2 . . ?
C14 C15 H15 119.2 . . ?
C3 C2 C1 120.00(19) . . ?
C3 C2 H2 120.0 . . ?
C1 C2 H2 120.0 . . ?
C8 C9 C10 123.32(19) . . ?
C8 C9 C14 118.85(18) . . ?
C10 C9 C14 117.71(19) . . ?
C42 C29 C30 119.81(19) . . ?
C42 C29 C28 122.24(19) . . ?
C30 C29 C28 117.79(18) . . ?
C4 C3 C2 120.78(19) . . ?
C4 C3 H3 119.6 . . ?
C2 C3 H3 119.6 . . ?
C5 C6 C1 122.01(18) . . ?
C5 C6 N1 124.03(18) . . ?
C1 C6 N1 113.96(17) . . ?
C31 C32 C33 120.9(2) . . ?
C31 C32 H32 119.6 . . ?
C33 C32 H32 119.6 . . ?
C2 C1 C6 118.33(19) . . ?
C2 C1 S1 123.49(16) . . ?
C6 C1 S1 118.18(15) . . ?
C26 C27 C22 121.19(19) . . ?
C26 C27 N2 123.60(19) . . ?
C22 C27 N2 115.19(17) . . ?
C32 C31 C30 121.1(2) . . ?
C32 C31 H31 119.5 . . ?
C30 C31 H31 119.5 . . ?
C36 C35 C34 121.5(2) . . ?
C36 C35 C30 119.4(2) . . ?
C34 C35 C30 119.1(2) . . ?
N1 C7 C8 124.45(19) . . ?
N1 C7 H7 117.8 . . ?
C8 C7 H7 117.8 . . ?
C29 C30 C31 123.0(2) . . ?
C29 C30 C35 119.4(2) . . ?
C31 C30 C35 117.6(2) . . ?
C8 C21 C20 122.30(19) . . ?
C8 C21 C16 119.33(19) . . ?
C20 C21 C16 118.37(18) . . ?
C19 C20 C21 120.5(2) . . ?
C19 C20 H20 119.8 . . ?
C21 C20 H20 119.8 . . ?
C25 C26 C27 118.8(2) . . ?
C25 C26 H26 120.6 . . ?
C27 C26 H26 120.6 . . ?
C12 C13 C14 121.1(2) . . ?
C12 C13 H13 119.4 . . ?
C14 C13 H13 119.4 . . ?
C23 C22 C27 119.19(19) . . ?
C23 C22 S2 122.94(17) . . ?
C27 C22 S2 117.86(15) . . ?
C25 C24 C23 120.3(2) . . ?
C25 C24 H24 119.8 . . ?
C23 C24 H24 119.8 . . ?
C11 C10 C9 120.9(2) . . ?
C11 C10 H10 119.6 . . ?
C9 C10 H10 119.6 . . ?
C13 C12 C11 119.9(2) . . ?
C13 C12 H12 120.0 . . ?
C11 C12 H12 120.0 . . ?
C24 C25 C26 120.6(2) . . ?
C24 C25 H25 119.7 . . ?
C26 C25 H25 119.7 . . ?
C40 C41 C42 121.3(2) . . ?
C40 C41 H41 119.4 . . ?
C42 C41 H41 119.4 . . ?
C24 C23 C22 119.8(2) . . ?
C24 C23 H23 120.1 . . ?
C22 C23 H23 120.1 . . ?
N2 C28 C29 126.50(18) . . ?
N2 C28 H28 116.7 . . ?
C29 C28 H28 116.7 . . ?
C29 C42 C41 123.42(19) . . ?
C29 C42 C37 119.34(19) . . ?
C41 C42 C37 117.14(19) . . ?
C33 C34 C35 121.2(2) . . ?
C33 C34 H34 119.4 . . ?
C35 C34 H34 119.4 . . ?
C17 C18 C19 120.4(2) . . ?
C17 C18 H18 119.8 . . ?
C19 C18 H18 119.8 . . ?
C21 C8 C9 120.30(19) . . ?
C21 C8 C7 118.03(19) . . ?
C9 C8 C7 121.44(18) . . ?
C6 C5 C4 118.66(19) . . ?
C6 C5 H5 120.7 . . ?
C4 C5 H5 120.7 . . ?
C20 C19 C18 121.1(2) . . ?
C20 C19 H19 119.5 . . ?
C18 C19 H19 119.5 . . ?
C36 C37 C38 121.3(2) . . ?
C36 C37 C42 119.5(2) . . ?
C38 C37 C42 119.2(2) . . ?
C34 C33 C32 120.0(2) . . ?
C34 C33 H33 120.0 . . ?
C32 C33 H33 120.0 . . ?
C37 C36 C35 121.9(2) . . ?
C37 C36 H36 119.0 . . ?
C35 C36 H36 119.0 . . ?
C38 C39 C40 119.6(2) . . ?
C38 C39 H39 120.2 . . ?
C40 C39 H39 120.2 . . ?
C39 C38 C37 121.4(2) . . ?
C39 C38 H38 119.3 . . ?
C37 C38 H38 119.3 . . ?
C41 C40 C39 120.9(2) . . ?
C41 C40 H40 119.6 . . ?
C39 C40 H40 119.6 . . ?

loop_
_geom_bond_atom_site_label_1
_geom_bond_atom_site_label_2
_geom_bond_distance
_geom_bond_site_symmetry_2
_geom_bond_publ_flag
Ni1 N1 1.9037(16) . ?
Ni1 N2 1.9231(16) . ?
Ni1 S1 2.1792(5) . ?
Ni1 S2 2.1840(6) . ?
S1 C1 1.760(2) . ?
S2 C22 1.765(2) . ?
S2 S3 2.6315(8) . ?
S3 O1 1.4358(18) . ?
S3 O2 1.4372(18) . ?
S4 O4 1.396(2) . ?
S4 O3 1.407(2) . ?
N1 C7 1.286(3) . ?
N1 C6 1.440(2) . ?
N2 C28 1.293(3) . ?
N2 C27 1.437(2) . ?
C17 C18 1.355(3) . ?
C17 C16 1.431(3) . ?
C17 H17 0.9500 . ?
C14 C15 1.391(3) . ?
C14 C13 1.428(3) . ?
C14 C9 1.442(3) . ?
C4 C3 1.387(3) . ?
C4 C5 1.392(3) . ?
C4 H4 0.9500 . ?
C11 C10 1.362(3) . ?
C11 C12 1.414(3) . ?
C11 H11 0.9500 . ?
C16 C15 1.388(3) . ?
C16 C21 1.442(3) . ?
C15 H15 0.9500 . ?
C2 C3 1.391(3) . ?
C2 C1 1.397(3) . ?
C2 H2 0.9500 . ?
C9 C8 1.418(3) . ?
C9 C10 1.429(3) . ?
C29 C42 1.418(3) . ?
C29 C30 1.422(3) . ?
C29 C28 1.461(3) . ?
C3 H3 0.9500 . ?
C6 C5 1.389(3) . ?
C6 C1 1.399(3) . ?
C32 C31 1.367(3) . ?
C32 C33 1.418(4) . ?
C32 H32 0.9500 . ?
C27 C26 1.392(3) . ?
C27 C22 1.395(3) . ?
C31 C30 1.427(3) . ?
C31 H31 0.9500 . ?
C35 C36 1.390(3) . ?
C35 C34 1.431(3) . ?
C35 C30 1.439(3) . ?
C7 C8 1.472(3) . ?
C7 H7 0.9500 . ?
C21 C8 1.417(3) . ?
C21 C20 1.430(3) . ?
C20 C19 1.363(3) . ?
C20 H20 0.9500 . ?
C26 C25 1.389(3) . ?
C26 H26 0.9500 . ?
C13 C12 1.358(3) . ?
C13 H13 0.9500 . ?
C22 C23 1.394(3) . ?
C24 C25 1.387(3) . ?
C24 C23 1.392(3) . ?
C24 H24 0.9500 . ?
C10 H10 0.9500 . ?
C12 H12 0.9500 . ?
C25 H25 0.9500 . ?
C41 C40 1.366(3) . ?
C41 C42 1.430(3) . ?
C41 H41 0.9500 . ?
C23 H23 0.9500 . ?
C28 H28 0.9500 . ?
C42 C37 1.437(3) . ?
C34 C33 1.354(4) . ?
C34 H34 0.9500 . ?
C18 C19 1.419(3) . ?
C18 H18 0.9500 . ?
C5 H5 0.9500 . ?
C19 H19 0.9500 . ?
C37 C36 1.390(3) . ?
C37 C38 1.425(3) . ?
C33 H33 0.9500 . ?
C36 H36 0.9500 . ?
C39 C38 1.360(4) . ?
C39 C40 1.417(3) . ?
C39 H39 0.9500 . ?
C38 H38 0.9500 . ?
C40 H40 0.9500 . ?

loop_
_geom_hbond_atom_site_label_D
_geom_hbond_atom_site_label_H
_geom_hbond_atom_site_label_A
_geom_hbond_distance_DH
_geom_hbond_distance_HA
_geom_hbond_distance_DA
_geom_hbond_angle_DHA
_geom_hbond_site_symmetry_A
_geom_hbond_publ_flag
C7 H7 O3 0.95 2.50 3.238(3) 134.8 2 yes

loop_
_geom_torsion_atom_site_label_1
_geom_torsion_atom_site_label_2
_geom_torsion_atom_site_label_3
_geom_torsion_atom_site_label_4
_geom_torsion
_geom_torsion_site_symmetry_1
_geom_torsion_site_symmetry_2
_geom_torsion_site_symmetry_3
_geom_torsion_site_symmetry_4
_geom_torsion_publ_flag
C18 C17 C16 C15 177.7(2) . . . . ?
C18 C17 C16 C21 -0.6(3) . . . . ?
C17 C16 C15 C14 -174.0(2) . . . . ?
C21 C16 C15 C14 4.3(3) . . . . ?
C13 C14 C15 C16 175.8(2) . . . . ?
C9 C14 C15 C16 -2.3(3) . . . . ?
C15 C14 C9 C8 -3.1(3) . . . . ?
C13 C14 C9 C8 178.72(19) . . . . ?
C15 C14 C9 C10 172.96(19) . . . . ?
C13 C14 C9 C10 -5.2(3) . . . . ?
C5 C4 C3 C2 0.6(3) . . . . ?
C1 C2 C3 C4 0.1(3) . . . . ?
C7 N1 C6 C5 -33.8(3) . . . . ?
Ni1 N1 C6 C5 153.25(17) . . . . ?
C7 N1 C6 C1 146.14(19) . . . . ?
Ni1 N1 C6 C1 -26.8(2) . . . . ?
C3 C2 C1 C6 -1.1(3) . . . . ?
C3 C2 C1 S1 179.14(16) . . . . ?
C5 C6 C1 C2 1.5(3) . . . . ?
N1 C6 C1 C2 -178.52(17) . . . . ?
C5 C6 C1 S1 -178.80(16) . . . . ?
N1 C6 C1 S1 1.2(2) . . . . ?
Ni1 S1 C1 C2 -160.78(17) . . . . ?
Ni1 S1 C1 C6 19.48(16) . . . . ?
C28 N2 C27 C26 -36.0(3) . . . . ?
Ni1 N2 C27 C26 150.81(17) . . . . ?
C28 N2 C27 C22 145.15(19) . . . . ?
Ni1 N2 C27 C22 -28.0(2) . . . . ?
C33 C32 C31 C30 -1.4(3) . . . . ?
C6 N1 C7 C8 -172.43(18) . . . . ?
Ni1 N1 C7 C8 -0.4(3) . . . . ?
C42 C29 C30 C31 176.38(19) . . . . ?
C28 C29 C30 C31 1.0(3) . . . . ?
C42 C29 C30 C35 -3.3(3) . . . . ?
C28 C29 C30 C35 -178.71(18) . . . . ?
C32 C31 C30 C29 -175.5(2) . . . . ?
C32 C31 C30 C35 4.3(3) . . . . ?
C36 C35 C30 C29 -3.1(3) . . . . ?
C34 C35 C30 C29 175.90(19) . . . . ?
C36 C35 C30 C31 177.2(2) . . . . ?
C34 C35 C30 C31 -3.8(3) . . . . ?
C15 C16 C21 C8 -0.8(3) . . . . ?
C17 C16 C21 C8 177.55(19) . . . . ?
C15 C16 C21 C20 179.90(19) . . . . ?
C17 C16 C21 C20 -1.7(3) . . . . ?
C8 C21 C20 C19 -176.3(2) . . . . ?
C16 C21 C20 C19 3.0(3) . . . . ?
C22 C27 C26 C25 -1.8(3) . . . . ?
N2 C27 C26 C25 179.46(19) . . . . ?
C15 C14 C13 C12 -174.5(2) . . . . ?
C9 C14 C13 C12 3.7(3) . . . . ?
C26 C27 C22 C23 4.1(3) . . . . ?
N2 C27 C22 C23 -177.10(18) . . . . ?
C26 C27 C22 S2 -174.66(16) . . . . ?
N2 C27 C22 S2 4.2(2) . . . . ?
Ni1 S2 C22 C23 -161.76(18) . . . . ?
S3 S2 C22 C23 80.61(19) . . . . ?
Ni1 S2 C22 C27 16.91(17) . . . . ?
S3 S2 C22 C27 -100.72(16) . . . . ?
C12 C11 C10 C9 0.4(3) . . . . ?
C8 C9 C10 C11 179.1(2) . . . . ?
C14 C9 C10 C11 3.3(3) . . . . ?
C14 C13 C12 C11 0.0(4) . . . . ?
C10 C11 C12 C13 -2.1(3) . . . . ?
C23 C24 C25 C26 2.3(4) . . . . ?
C27 C26 C25 C24 -1.4(3) . . . . ?
C25 C24 C23 C22 0.0(3) . . . . ?
C27 C22 C23 C24 -3.1(3) . . . . ?
S2 C22 C23 C24 175.54(18) . . . . ?
C27 N2 C28 C29 -176.48(19) . . . . ?
Ni1 N2 C28 C29 -4.4(3) . . . . ?
C42 C29 C28 N2 45.5(3) . . . . ?
C30 C29 C28 N2 -139.2(2) . . . . ?
C30 C29 C42 C41 -168.28(19) . . . . ?
C28 C29 C42 C41 6.9(3) . . . . ?
C30 C29 C42 C37 8.1(3) . . . . ?
C28 C29 C42 C37 -176.75(18) . . . . ?
C40 C41 C42 C29 -176.7(2) . . . . ?
C40 C41 C42 C37 6.9(3) . . . . ?
C36 C35 C34 C33 179.6(2) . . . . ?
C30 C35 C34 C33 0.6(3) . . . . ?
C16 C17 C18 C19 1.8(3) . . . . ?
C20 C21 C8 C9 174.69(19) . . . . ?
C16 C21 C8 C9 -4.6(3) . . . . ?
C20 C21 C8 C7 0.1(3) . . . . ?
C16 C21 C8 C7 -179.19(18) . . . . ?
C10 C9 C8 C21 -169.35(19) . . . . ?
C14 C9 C8 C21 6.5(3) . . . . ?
C10 C9 C8 C7 5.1(3) . . . . ?
C14 C9 C8 C7 -179.09(18) . . . . ?
N1 C7 C8 C21 -133.0(2) . . . . ?
N1 C7 C8 C9 52.5(3) . . . . ?
C1 C6 C5 C4 -0.8(3) . . . . ?
N1 C6 C5 C4 179.21(19) . . . . ?
C3 C4 C5 C6 -0.3(3) . . . . ?
C21 C20 C19 C18 -1.9(3) . . . . ?
C17 C18 C19 C20 -0.5(3) . . . . ?
C29 C42 C37 C36 -6.5(3) . . . . ?
C41 C42 C37 C36 170.10(19) . . . . ?
C29 C42 C37 C38 175.23(19) . . . . ?
C41 C42 C37 C38 -8.2(3) . . . . ?
C35 C34 C33 C32 2.4(4) . . . . ?
C31 C32 C33 C34 -2.1(4) . . . . ?
C38 C37 C36 C35 178.2(2) . . . . ?
C42 C37 C36 C35 0.0(3) . . . . ?
C34 C35 C36 C37 -174.2(2) . . . . ?
C30 C35 C36 C37 4.8(3) . . . . ?
C40 C39 C38 C37 2.4(3) . . . . ?
C36 C37 C38 C39 -174.5(2) . . . . ?
C42 C37 C38 C39 3.7(3) . . . . ?
C42 C41 C40 C39 -0.9(3) . . . . ?
C38 C39 C40 C41 -3.9(3) . . . . ?
